data_7700380
loop_
_publ_author_name
'Rosales-V\'azquez, Luis D'
'Valdes-Garc\'ia, Josue'
'Bazany-Rodr\'iguez, Iv\'an J'
'Germ\'an-Acacio, Juan M'
'Mart\'inez-Otero, Diego'
'Vilchis-N\'estor, Alfredo R'
'Morales-Luckie, Ra\'ul'
'S\'anchez-Mendieta, V\'ictor'
'Dorazco-Gonz\'alez, Alejandro'

_publ_section_title
;
 A sensitive photoluminescent chemosensor for cyanide in water based on a
 zinc coordination polymer bearing ditert-butyl-bipyridine.
;
_journal_issue 33
_journal_name_full 'Dalton transactions (Cambridge, England : 2003)'
_journal_page_first 12407
_journal_page_last 12420
_journal_paper_doi 10.1039/c9dt01861a
_journal_volume 48
_journal_year 2019
_chemical_absolute_configuration ad
_chemical_formula_moiety '2(C26 H36 N2 O5 Zn), 7(H2 O)'
_chemical_formula_sum 'C52 H86 N4 O17 Zn2'
_chemical_formula_weight 1169.98
_space_group_crystal_system monoclinic
_space_group_IT_number 7
_space_group_name_Hall 'P -2yac'
_space_group_name_H-M_alt 'P 1 n 1'
_symmetry_space_group_name_Hall 'P -2yac'
_symmetry_space_group_name_H-M 'P 1 n 1'
_atom_sites_solution_hydrogens mixed
_audit_creation_method SHELXL-2014/7
_audit_update_record
;
2017-10-11 deposited with the CCDC.    2019-06-28 downloaded from the CCDC.
;
_cell_angle_alpha 90
_cell_angle_beta 95.9508(13)
_cell_angle_gamma 90
_cell_formula_units_Z 2
_cell_length_a 9.2334(2)
_cell_length_b 11.2034(3)
_cell_length_c 27.9409(7)
_cell_measurement_reflns_used 9922
_cell_measurement_temperature 100(2)
_cell_measurement_theta_max 70.39
_cell_measurement_theta_min 3.18
_cell_volume 2874.78(12)
_computing_cell_refinement 'Bruker SAINT'
_computing_data_collection 'Bruker APEX2'
_computing_data_reduction 'Bruker SAINT'
_computing_molecular_graphics 'Bruker SHELXTL'
_computing_publication_material 'Bruker SHELXTL'
_computing_structure_refinement 'SHELXL-2014/7 (Sheldrick, 2014)'
_computing_structure_solution 'SHELXS-97 (Sheldrick 2008)'
_diffrn_ambient_temperature 100(2)
_diffrn_measured_fraction_theta_full 0.999
_diffrn_measured_fraction_theta_max 0.999
_diffrn_measurement_device_type 'Bruker APEX-II CCD'
_diffrn_measurement_method '\w scans'
_diffrn_radiation_monochromator mirrors
_diffrn_radiation_type CuK\a
_diffrn_radiation_wavelength 1.54178
_diffrn_reflns_av_R_equivalents 0.0319
_diffrn_reflns_av_unetI/netI 0.0349
_diffrn_reflns_Laue_measured_fraction_full 0.999
_diffrn_reflns_Laue_measured_fraction_max 0.999
_diffrn_reflns_limit_h_max 11
_diffrn_reflns_limit_h_min -10
_diffrn_reflns_limit_k_max 13
_diffrn_reflns_limit_k_min -13
_diffrn_reflns_limit_l_max 33
_diffrn_reflns_limit_l_min -33
_diffrn_reflns_number 24041
_diffrn_reflns_point_group_measured_fraction_full 0.999
_diffrn_reflns_point_group_measured_fraction_max 0.999
_diffrn_reflns_theta_full 67.679
_diffrn_reflns_theta_max 68.242
_diffrn_reflns_theta_min 3.180
_diffrn_source 'Incoatec ImuS'
_exptl_absorpt_coefficient_mu 1.612
_exptl_absorpt_correction_T_max 0.7533
_exptl_absorpt_correction_T_min 0.6729
_exptl_absorpt_correction_type multi-scan
_exptl_absorpt_process_details 'SADABS 2014/5, Sheldrick'
_exptl_crystal_colour colourless
_exptl_crystal_density_diffrn 1.352
_exptl_crystal_description needle
_exptl_crystal_F_000 1244
_exptl_crystal_preparation Luminescent
_exptl_crystal_size_max 0.362
_exptl_crystal_size_mid 0.069
_exptl_crystal_size_min 0.044
_refine_diff_density_max 0.448
_refine_diff_density_min -0.269
_refine_diff_density_rms 0.051
_refine_ls_abs_structure_details
; 
 Refined as an inversion twin. 
;
_refine_ls_abs_structure_Flack 0.49(2)
_refine_ls_extinction_method none
_refine_ls_goodness_of_fit_ref 1.032
_refine_ls_hydrogen_treatment mixed
_refine_ls_matrix_type full
_refine_ls_number_parameters 774
_refine_ls_number_reflns 8618
_refine_ls_number_restraints 97
_refine_ls_restrained_S_all 1.046
_refine_ls_R_factor_all 0.0307
_refine_ls_R_factor_gt 0.0299
_refine_ls_shift/su_max 0.000
_refine_ls_shift/su_mean 0.000
_refine_ls_structure_factor_coef Fsqd
_refine_ls_weighting_details 'w=1/[\s^2^(Fo^2^)+(0.0446P)^2^+1.0468P] where P=(Fo^2^+2Fc^2^)/3'
_refine_ls_weighting_scheme calc
_refine_ls_wR_factor_gt 0.0766
_refine_ls_wR_factor_ref 0.0773
_reflns_Friedel_coverage 0.998
_reflns_Friedel_fraction_full 0.999
_reflns_Friedel_fraction_max 0.999
_reflns_number_gt 8419
_reflns_number_total 8618
_reflns_threshold_expression 'I > 2\s(I)'
_cod_data_source_file c9dt01861a2.cif
_cod_data_source_block cu_096GOI16_0m
_cod_depositor_comments 'Adding full bibliography for 7700379--7700381.cif.'
_cod_database_code 7700380
_shelx_shelxl_version_number 2014/7
_shelx_space_group_comment
; 
The symmetry employed for this shelxl refinement is uniquely defined 
by the following loop, which should always be used as a source of 
symmetry information in preference to the above space-group names. 
They are only intended as comments. 
;
_shelx_estimated_absorpt_t_min 0.593
_shelx_estimated_absorpt_t_max 0.932

loop_
_space_group_symop_operation_xyz
'x, y, z'
'x+1/2, -y, z+1/2'

loop_
_atom_site_label
_atom_site_type_symbol
_atom_site_fract_x
_atom_site_fract_y
_atom_site_fract_z
_atom_site_U_iso_or_equiv
_atom_site_adp_type
_atom_site_occupancy
_atom_site_site_symmetry_order
_atom_site_calc_flag
_atom_site_refinement_flags_posn
_atom_site_refinement_flags_adp
_atom_site_refinement_flags_occupancy
_atom_site_disorder_assembly
_atom_site_disorder_group
Zn1 Zn 0.16833(4) 0.62795(4) 0.37405(2) 0.01478(11) Uani 1 1 d . . . . .
Zn2 Zn 0.83134(4) 0.60154(4) 0.62417(2) 0.01427(11) Uani 1 1 d . . . . .
O1 O 0.2684(3) 0.5758(2) 0.31613(11) 0.0243(6) Uani 1 1 d . . . . .
O2 O 0.3264(3) 0.4480(2) 0.37456(11) 0.0260(7) Uani 1 1 d . . . . .
O3 O 0.9647(3) 0.5646(2) 0.34801(10) 0.0186(5) Uani 1 1 d . . . . .
O4 O 0.8895(3) 0.4687(3) 0.41053(10) 0.0257(6) Uani 1 1 d . . . . .
O5 O 0.1152(3) 0.6018(2) 0.44299(11) 0.0214(6) Uani 1 1 d D . . . .
H5A H 0.181(3) 0.561(4) 0.4584(15) 0.026 Uiso 1 1 d D U . . .
H5B H 0.040(3) 0.561(4) 0.4389(17) 0.026 Uiso 1 1 d D U . . .
O6 O 0.6831(3) 0.4330(2) 0.62517(10) 0.0231(6) Uani 1 1 d . . . . .
O7 O 0.7302(3) 0.5576(2) 0.68561(10) 0.0215(6) Uani 1 1 d . . . . .
O8 O 0.1115(3) 0.4438(3) 0.58733(10) 0.0267(6) Uani 1 1 d . . . . .
O9 O 0.0350(3) 0.5354(2) 0.65102(9) 0.0172(5) Uani 1 1 d . . . . .
O10 O 0.8883(3) 0.5849(3) 0.55586(10) 0.0208(6) Uani 1 1 d D . . . .
H10A H 0.833(4) 0.566(4) 0.5316(12) 0.025 Uiso 1 1 d D U . . .
H10B H 0.959(4) 0.540(4) 0.5616(16) 0.025 Uiso 1 1 d D U . . .
O11 O 0.7077(4) 0.5034(3) 0.48198(11) 0.0295(7) Uani 1 1 d D . . . .
H11A H 0.756(5) 0.477(4) 0.4585(14) 0.035 Uiso 1 1 d D U . . .
H11B H 0.672(5) 0.440(3) 0.4933(16) 0.035 Uiso 1 1 d D U . . .
O12 O 0.2648(4) 0.4585(3) 0.51009(11) 0.0388(8) Uani 1 1 d D . . . .
H12D H 0.352(3) 0.434(5) 0.5140(18) 0.047 Uiso 1 1 d D U . . .
H12E H 0.229(5) 0.461(5) 0.5367(13) 0.047 Uiso 1 1 d D U . . .
O13 O 0.5081(4) 0.3305(3) 0.49928(14) 0.0300(6) Uani 1 1 d D . . . .
H13D H 0.466(5) 0.285(4) 0.4768(14) 0.036 Uiso 1 1 d D U . . .
H13E H 0.554(5) 0.289(4) 0.5225(13) 0.036 Uiso 1 1 d D U . . .
O14 O 0.6720(4) 0.2228(3) 0.57316(12) 0.0329(7) Uani 1 1 d D . . . .
H14D H 0.761(4) 0.228(4) 0.5615(18) 0.039 Uiso 1 1 d D U . . .
H14E H 0.675(5) 0.283(3) 0.5934(11) 0.039 Uiso 1 1 d D U . . .
O15 O 0.9590(4) 0.2300(3) 0.54745(13) 0.0424(8) Uani 1 1 d D . . . .
H15A H 1.015(6) 0.287(4) 0.5628(16) 0.051 Uiso 1 1 d D U . . .
H15B H 0.968(6) 0.250(5) 0.5168(9) 0.051 Uiso 1 1 d D U . . .
O16 O 0.3469(4) 0.2321(3) 0.42144(12) 0.0308(7) Uani 1 1 d D . . . .
H16D H 0.345(5) 0.303(3) 0.4077(17) 0.037 Uiso 1 1 d D U . . .
H16E H 0.260(4) 0.225(4) 0.4315(18) 0.037 Uiso 1 1 d D U . . .
O17 O 1.0726(4) 0.2851(3) 0.45926(13) 0.0405(8) Uani 1 1 d D . . . .
H17D H 1.136(4) 0.325(4) 0.4797(14) 0.049 Uiso 1 1 d D U . . .
H17E H 1.026(5) 0.339(4) 0.4423(17) 0.049 Uiso 1 1 d D U . . .
N1 N 0.1165(3) 0.8006(2) 0.34721(11) 0.0155(6) Uani 1 1 d . . . . .
N2 N 0.3493(4) 0.7352(3) 0.40352(12) 0.0172(6) Uani 1 1 d . . . . .
N3 N 0.6478(4) 0.7104(3) 0.59544(12) 0.0166(6) Uani 1 1 d . . . . .
N4 N 0.8845(3) 0.7749(2) 0.65032(11) 0.0142(6) Uani 1 1 d . . . . .
C1 C 0.0003(4) 0.8248(3) 0.31620(14) 0.0174(7) Uani 1 1 d . . . . .
H1 H -0.0669 0.7625 0.3072 0.021 Uiso 1 1 calc R U . . .
C2 C -0.0255(4) 0.9363(3) 0.29688(14) 0.0180(8) Uani 1 1 d . . . . .
H2 H -0.1081 0.9490 0.2742 0.022 Uiso 1 1 calc R U . . .
C01D C 0.9557(4) 1.1283(3) 0.71066(15) 0.0182(8) Uani 1 1 d . . . . .
C3 C 0.0673(4) 1.0308(3) 0.30991(13) 0.0149(7) Uani 1 1 d . . . . .
C4 C 0.1887(4) 1.0041(3) 0.34291(13) 0.0150(7) Uani 1 1 d . . . . .
H4 H 0.2554 1.0654 0.3536 0.018 Uiso 1 1 calc R U . . .
C5 C 0.2113(4) 0.8889(3) 0.35985(14) 0.0135(7) Uani 1 1 d . . . . .
C6 C 0.3464(4) 0.8509(3) 0.39042(13) 0.0151(7) Uani 1 1 d . . . . .
C7 C 0.4643(4) 0.9261(3) 0.40285(13) 0.0166(7) Uani 1 1 d . . . . .
H7 H 0.4591 1.0074 0.3933 0.020 Uiso 1 1 calc R U . . .
C8 C 0.5900(5) 0.8831(3) 0.42927(15) 0.0174(8) Uani 1 1 d . . . . .
C9 C 0.5881(4) 0.7632(3) 0.44332(14) 0.0198(8) Uani 1 1 d . . . . .
H9 H 0.6699 0.7297 0.4621 0.024 Uiso 1 1 calc R U . . .
C10 C 0.4677(5) 0.6941(3) 0.42993(14) 0.0207(8) Uani 1 1 d . . . . .
H10 H 0.4687 0.6130 0.4400 0.025 Uiso 1 1 calc R U . . .
C11 C 0.0460(4) 1.1554(3) 0.28826(13) 0.0168(7) Uani 1 1 d . . . . .
C12 C 0.1654(5) 1.1747(3) 0.25468(16) 0.0265(9) Uani 1 1 d . . . . .
H12A H 0.1540 1.1161 0.2285 0.040 Uiso 1 1 calc R U . . .
H12B H 0.2612 1.1650 0.2729 0.040 Uiso 1 1 calc R U . . .
H12C H 0.1571 1.2555 0.2412 0.040 Uiso 1 1 calc R U . . .
C13 C -0.1030(5) 1.1687(4) 0.25872(17) 0.0268(9) Uani 1 1 d . . . . .
H13A H -0.1131 1.2498 0.2457 0.040 Uiso 1 1 calc R U . . .
H13B H -0.1804 1.1534 0.2794 0.040 Uiso 1 1 calc R U . . .
H13C H -0.1107 1.1111 0.2322 0.040 Uiso 1 1 calc R U . . .
C14 C 0.0601(5) 1.2501(3) 0.32775(15) 0.0238(8) Uani 1 1 d . . . . .
H14A H 0.0449 1.3294 0.3133 0.036 Uiso 1 1 calc R U . . .
H14B H 0.1577 1.2460 0.3452 0.036 Uiso 1 1 calc R U . . .
H14C H -0.0131 1.2357 0.3501 0.036 Uiso 1 1 calc R U . . .
C15 C 0.7242(4) 0.9601(3) 0.44255(15) 0.0194(8) Uani 1 1 d . . . . .
C16 C 0.7123(6) 1.0829(4) 0.4199(2) 0.0469(14) Uani 1 1 d . . . . .
H16A H 0.6968 1.0750 0.3848 0.070 Uiso 1 1 calc R U . . .
H16B H 0.8023 1.1275 0.4288 0.070 Uiso 1 1 calc R U . . .
H16C H 0.6300 1.1257 0.4313 0.070 Uiso 1 1 calc R U . . .
C17 C 0.7470(5) 0.9732(4) 0.49804(16) 0.0328(10) Uani 1 1 d . . . . .
H17A H 0.8356 1.0195 0.5071 0.049 Uiso 1 1 calc R U . . .
H17B H 0.7566 0.8940 0.5129 0.049 Uiso 1 1 calc R U . . .
H17C H 0.6632 1.0146 0.5092 0.049 Uiso 1 1 calc R U . . .
C18 C 0.8576(5) 0.8964(4) 0.4262(2) 0.0390(11) Uani 1 1 d . . . . .
H18A H 0.8429 0.8831 0.3914 0.059 Uiso 1 1 calc R U . . .
H18B H 0.8709 0.8195 0.4428 0.059 Uiso 1 1 calc R U . . .
H18C H 0.9443 0.9459 0.4340 0.059 Uiso 1 1 calc R U . . .
C19 C 0.3375(4) 0.4848(3) 0.33277(14) 0.0190(8) Uani 1 1 d . . . . .
C20 C 0.4326(4) 0.4211(3) 0.29877(13) 0.0147(7) Uani 1 1 d . . . . .
H20 H 0.3657 0.3858 0.2720 0.018 Uiso 1 1 calc R U . . .
C21 C 0.5294(4) 0.5132(3) 0.27611(14) 0.0187(8) Uani 1 1 d . . . . .
H21A H 0.5717 0.4760 0.2486 0.022 Uiso 1 1 calc R U . . .
H21B H 0.4685 0.5815 0.2637 0.022 Uiso 1 1 calc R U . . .
C22 C 0.6523(4) 0.5590(3) 0.31225(14) 0.0174(7) Uani 1 1 d . . . . .
H22A H 0.6106 0.6030 0.3383 0.021 Uiso 1 1 calc R U . . .
H22B H 0.7143 0.6148 0.2960 0.021 Uiso 1 1 calc R U . . .
C23 C 0.7451(4) 0.4551(3) 0.33383(13) 0.0145(7) Uani 1 1 d . . . . .
H23 H 0.7850 0.4131 0.3065 0.017 Uiso 1 1 calc R U . . .
C24 C 0.6510(4) 0.3650(3) 0.35760(13) 0.0174(8) Uani 1 1 d . . . . .
H24A H 0.6111 0.4030 0.3854 0.021 Uiso 1 1 calc R U . . .
H24B H 0.7118 0.2965 0.3697 0.021 Uiso 1 1 calc R U . . .
C25 C 0.5250(4) 0.3202(3) 0.32180(14) 0.0190(8) Uani 1 1 d . . . . .
H25A H 0.5654 0.2733 0.2962 0.023 Uiso 1 1 calc R U . . .
H25B H 0.4624 0.2664 0.3388 0.023 Uiso 1 1 calc R U . . .
C26 C 0.8750(4) 0.4997(3) 0.36710(13) 0.0150(7) Uani 1 1 d . . . . .
C27 C 0.5280(4) 0.6706(3) 0.56966(14) 0.0195(8) Uani 1 1 d . . . . .
H27 H 0.5246 0.5892 0.5601 0.023 Uiso 1 1 calc R U . . .
C28 C 0.4086(4) 0.7417(3) 0.55620(14) 0.0207(8) Uani 1 1 d . . . . .
H28 H 0.3250 0.7093 0.5381 0.025 Uiso 1 1 calc R U . . .
C29 C 0.4121(5) 0.8617(3) 0.56942(14) 0.0187(8) Uani 1 1 d . . . . .
C30 C 0.5386(4) 0.9033(3) 0.59565(14) 0.0185(8) Uani 1 1 d . . . . .
H30 H 0.5459 0.9848 0.6050 0.022 Uiso 1 1 calc R U . . .
C31 C 0.6535(4) 0.8265(3) 0.60818(13) 0.0150(7) Uani 1 1 d . . . . .
C32 C 0.7891(4) 0.8629(3) 0.63873(14) 0.0159(8) Uani 1 1 d . . . . .
C33 C 0.8142(4) 0.9785(3) 0.65597(13) 0.0164(8) Uani 1 1 d . . . . .
H33 H 0.7485 1.0406 0.6454 0.020 Uiso 1 1 calc R U . . .
C34 C 0.9351(4) 1.0037(3) 0.68856(14) 0.0156(7) Uani 1 1 d . . . . .
C35 C 1.0284(4) 0.9099(3) 0.70138(15) 0.0185(8) Uani 1 1 d . . . . .
H35 H 1.1110 0.9223 0.7240 0.022 Uiso 1 1 calc R U . . .
C36 C 1.0019(4) 0.7979(3) 0.68133(14) 0.0177(8) Uani 1 1 d . . . . .
H36 H 1.0692 0.7354 0.6898 0.021 Uiso 1 1 calc R U . . .
C37 C 0.2809(5) 0.9446(4) 0.55688(16) 0.0275(9) Uani 1 1 d D . . . .
C38 C 0.3316(8) 1.0543(7) 0.5279(3) 0.0423(12) Uani 0.681(5) 1 d D U P A 1
H38A H 0.3665 1.0264 0.4979 0.063 Uiso 0.681(5) 1 calc R U P A 1
H38B H 0.4105 1.0961 0.5473 0.063 Uiso 0.681(5) 1 calc R U P A 1
H38C H 0.2495 1.1090 0.5205 0.063 Uiso 0.681(5) 1 calc R U P A 1
C39 C 0.2352(7) 0.9972(6) 0.6040(2) 0.0393(12) Uani 0.681(5) 1 d D U P A 1
H39A H 0.1516 1.0504 0.5967 0.059 Uiso 0.681(5) 1 calc R U P A 1
H39B H 0.3166 1.0423 0.6205 0.059 Uiso 0.681(5) 1 calc R U P A 1
H39C H 0.2083 0.9323 0.6249 0.059 Uiso 0.681(5) 1 calc R U P A 1
C40 C 0.1567(8) 0.8864(7) 0.5276(3) 0.0476(13) Uani 0.681(5) 1 d D U P A 1
H40A H 0.1911 0.8507 0.4988 0.071 Uiso 0.681(5) 1 calc R U P A 1
H40B H 0.0818 0.9461 0.5180 0.071 Uiso 0.681(5) 1 calc R U P A 1
H40C H 0.1154 0.8240 0.5467 0.071 Uiso 0.681(5) 1 calc R U P A 1
C38A C 0.2635(18) 0.9645(15) 0.5021(5) 0.0447(15) Uani 0.319(5) 1 d D U P A 2
H38D H 0.2300 0.8905 0.4858 0.067 Uiso 0.319(5) 1 calc R U P A 2
H38E H 0.3575 0.9878 0.4915 0.067 Uiso 0.319(5) 1 calc R U P A 2
H38F H 0.1921 1.0279 0.4940 0.067 Uiso 0.319(5) 1 calc R U P A 2
C39A C 0.2909(17) 1.0636(12) 0.5800(6) 0.0418(14) Uani 0.319(5) 1 d D U P A 2
H39D H 0.3844 1.1004 0.5751 0.063 Uiso 0.319(5) 1 calc R U P A 2
H39E H 0.2835 1.0550 0.6146 0.063 Uiso 0.319(5) 1 calc R U P A 2
H39F H 0.2113 1.1143 0.5657 0.063 Uiso 0.319(5) 1 calc R U P A 2
C40A C 0.1426(16) 0.8728(13) 0.5685(7) 0.0431(15) Uani 0.319(5) 1 d D U P A 2
H40D H 0.0612 0.9280 0.5706 0.065 Uiso 0.319(5) 1 calc R U P A 2
H40E H 0.1636 0.8311 0.5993 0.065 Uiso 0.319(5) 1 calc R U P A 2
H40F H 0.1166 0.8144 0.5429 0.065 Uiso 0.319(5) 1 calc R U P A 2
C41 C 0.9410(5) 1.2244(3) 0.67157(15) 0.0251(9) Uani 1 1 d . . . . .
H41A H 1.0169 1.2130 0.6499 0.038 Uiso 1 1 calc R U . . .
H41B H 0.9519 1.3034 0.6866 0.038 Uiso 1 1 calc R U . . .
H41C H 0.8450 1.2183 0.6532 0.038 Uiso 1 1 calc R U . . .
C42 C 0.8388(5) 1.1461(4) 0.74562(16) 0.0290(10) Uani 1 1 d . . . . .
H42A H 0.7418 1.1405 0.7278 0.044 Uiso 1 1 calc R U . . .
H42B H 0.8508 1.2248 0.7608 0.044 Uiso 1 1 calc R U . . .
H42C H 0.8494 1.0841 0.7705 0.044 Uiso 1 1 calc R U . . .
C43 C 1.1060(5) 1.1422(4) 0.73908(17) 0.0284(9) Uani 1 1 d . . . . .
H43A H 1.1819 1.1257 0.7179 0.043 Uiso 1 1 calc R U . . .
H43B H 1.1151 1.0859 0.7661 0.043 Uiso 1 1 calc R U . . .
H43C H 1.1172 1.2240 0.7514 0.043 Uiso 1 1 calc R U . . .
C44 C 0.6660(4) 0.4662(3) 0.66727(14) 0.0179(8) Uani 1 1 d . . . . .
C45 C 0.5702(4) 0.3968(3) 0.69903(14) 0.0167(8) Uani 1 1 d . . . . .
H45 H 0.6365 0.3588 0.7253 0.020 Uiso 1 1 calc R U . . .
C46 C 0.4698(4) 0.4828(3) 0.72329(13) 0.0178(7) Uani 1 1 d . . . . .
H46A H 0.4272 0.4405 0.7496 0.021 Uiso 1 1 calc R U . . .
H46B H 0.5281 0.5505 0.7376 0.021 Uiso 1 1 calc R U . . .
C47 C 0.3470(4) 0.5309(3) 0.68741(13) 0.0162(7) Uani 1 1 d . . . . .
H47A H 0.3889 0.5787 0.6624 0.019 Uiso 1 1 calc R U . . .
H47B H 0.2831 0.5837 0.7044 0.019 Uiso 1 1 calc R U . . .
C48 C 0.2567(4) 0.4277(3) 0.66350(13) 0.0155(7) Uani 1 1 d . . . . .
H48 H 0.2187 0.3805 0.6899 0.019 Uiso 1 1 calc R U . . .
C49 C 0.3556(4) 0.3441(3) 0.63784(14) 0.0200(8) Uani 1 1 d . . . . .
H49A H 0.2975 0.2764 0.6234 0.024 Uiso 1 1 calc R U . . .
H49B H 0.3963 0.3880 0.6115 0.024 Uiso 1 1 calc R U . . .
C50 C 0.4802(4) 0.2963(3) 0.67309(14) 0.0189(8) Uani 1 1 d . . . . .
H50A H 0.5449 0.2463 0.6553 0.023 Uiso 1 1 calc R U . . .
H50B H 0.4394 0.2452 0.6973 0.023 Uiso 1 1 calc R U . . .
C51 C 0.1246(4) 0.4731(3) 0.63113(13) 0.0167(7) Uani 1 1 d . . . . .

loop_
_atom_site_aniso_label
_atom_site_aniso_U_11
_atom_site_aniso_U_22
_atom_site_aniso_U_33
_atom_site_aniso_U_23
_atom_site_aniso_U_13
_atom_site_aniso_U_12
Zn1 0.0127(2) 0.0144(2) 0.0172(2) 0.00047(17) 0.00130(18) -0.00209(18)
Zn2 0.0118(2) 0.0149(2) 0.0161(2) -0.00047(18) 0.00149(18) 0.00144(18)
O1 0.0156(14) 0.0254(14) 0.0315(15) -0.0091(12) 0.0004(12) 0.0045(12)
O2 0.0255(16) 0.0279(15) 0.0265(16) -0.0066(12) 0.0118(13) -0.0094(12)
O3 0.0147(13) 0.0218(12) 0.0193(13) 0.0025(10) 0.0012(11) -0.0078(10)
O4 0.0170(14) 0.0401(16) 0.0197(14) 0.0062(12) 0.0011(12) -0.0091(12)
O5 0.0189(17) 0.0263(14) 0.0190(15) 0.0012(11) 0.0027(13) -0.0029(11)
O6 0.0224(15) 0.0234(13) 0.0247(15) 0.0026(11) 0.0078(12) 0.0066(11)
O7 0.0160(14) 0.0221(13) 0.0263(15) 0.0024(11) 0.0018(12) -0.0053(11)
O8 0.0189(15) 0.0411(16) 0.0198(15) -0.0096(12) 0.0003(12) 0.0082(12)
O9 0.0131(13) 0.0196(12) 0.0184(13) -0.0014(10) -0.0010(11) 0.0045(10)
O10 0.0153(16) 0.0319(15) 0.0149(14) -0.0012(11) -0.0005(12) 0.0023(12)
O11 0.0285(16) 0.0356(16) 0.0244(15) -0.0047(12) 0.0029(12) -0.0036(13)
O12 0.0301(17) 0.067(2) 0.0198(15) 0.0094(15) 0.0059(13) 0.0223(17)
O13 0.0265(14) 0.0354(15) 0.0273(12) 0.0002(13) -0.0008(10) -0.0003(14)
O14 0.0332(18) 0.0365(16) 0.0282(16) -0.0080(13) -0.0008(14) 0.0072(14)
O15 0.045(2) 0.048(2) 0.0353(18) -0.0093(15) 0.0102(16) -0.0118(16)
O16 0.0323(18) 0.0327(16) 0.0270(16) 0.0040(12) 0.0014(14) -0.0063(13)
O17 0.0386(19) 0.050(2) 0.0336(18) 0.0050(15) 0.0050(14) 0.0019(16)
N1 0.0117(16) 0.0149(14) 0.0201(16) 0.0004(11) 0.0027(13) 0.0015(11)
N2 0.0170(17) 0.0162(14) 0.0178(16) 0.0017(11) -0.0016(13) -0.0021(12)
N3 0.0134(16) 0.0176(14) 0.0184(15) -0.0004(12) 0.0006(13) 0.0002(12)
N4 0.0112(15) 0.0133(13) 0.0179(15) 0.0006(11) -0.0006(12) -0.0004(11)
C1 0.0115(18) 0.0179(18) 0.022(2) -0.0022(14) -0.0003(15) -0.0022(14)
C2 0.0122(18) 0.0188(18) 0.022(2) -0.0010(14) -0.0024(15) -0.0018(14)
C01D 0.0145(19) 0.0162(17) 0.024(2) -0.0004(14) 0.0038(16) -0.0012(14)
C3 0.0116(17) 0.0170(17) 0.0168(18) -0.0016(13) 0.0045(14) 0.0007(13)
C4 0.0106(18) 0.0158(16) 0.0180(18) -0.0024(13) -0.0008(14) -0.0010(13)
C5 0.0094(19) 0.0167(17) 0.0140(19) -0.0013(13) -0.0005(15) 0.0004(13)
C6 0.0157(19) 0.0144(16) 0.0154(17) 0.0006(13) 0.0026(15) 0.0013(13)
C7 0.0136(19) 0.0163(16) 0.0200(18) 0.0003(14) 0.0017(15) -0.0027(14)
C8 0.016(2) 0.0202(17) 0.016(2) 0.0011(13) 0.0022(16) -0.0002(14)
C9 0.0155(19) 0.0221(18) 0.0211(19) 0.0027(14) -0.0014(16) 0.0035(15)
C10 0.024(2) 0.0155(16) 0.021(2) 0.0026(14) -0.0024(16) -0.0001(15)
C11 0.0135(18) 0.0152(16) 0.0209(19) 0.0022(14) -0.0031(15) 0.0014(14)
C12 0.026(2) 0.0205(19) 0.035(2) 0.0071(16) 0.0122(19) 0.0044(16)
C13 0.021(2) 0.0192(18) 0.038(2) 0.0041(16) -0.0088(18) -0.0002(16)
C14 0.026(2) 0.0182(18) 0.027(2) -0.0010(15) -0.0018(17) 0.0037(16)
C15 0.0098(18) 0.0219(18) 0.026(2) 0.0030(14) -0.0024(15) -0.0047(14)
C16 0.030(3) 0.035(3) 0.070(4) 0.025(2) -0.019(2) -0.014(2)
C17 0.029(2) 0.040(2) 0.030(2) -0.0093(18) 0.0029(18) -0.0113(19)
C18 0.018(2) 0.049(3) 0.052(3) -0.007(2) 0.012(2) -0.006(2)
C19 0.0107(18) 0.0195(17) 0.027(2) -0.0071(15) 0.0022(16) -0.0050(14)
C20 0.0112(18) 0.0153(15) 0.0171(18) -0.0042(14) -0.0008(15) -0.0029(14)
C21 0.0119(17) 0.0241(18) 0.0201(19) 0.0036(14) 0.0018(15) 0.0025(14)
C22 0.0126(17) 0.0164(16) 0.0231(19) 0.0033(14) 0.0020(15) -0.0025(14)
C23 0.0117(17) 0.0145(16) 0.0175(17) 0.0004(13) 0.0024(15) -0.0007(13)
C24 0.0151(19) 0.0161(16) 0.0202(19) 0.0034(13) -0.0021(16) -0.0027(14)
C25 0.018(2) 0.0146(16) 0.024(2) -0.0030(14) 0.0007(16) -0.0028(14)
C26 0.0112(17) 0.0159(16) 0.0180(18) 0.0024(13) 0.0016(14) 0.0040(13)
C27 0.0176(19) 0.0198(17) 0.0202(19) -0.0028(14) -0.0027(15) 0.0011(15)
C28 0.0155(19) 0.0259(19) 0.0197(19) -0.0059(15) -0.0036(16) -0.0008(15)
C29 0.015(2) 0.0256(19) 0.016(2) -0.0019(14) 0.0014(16) 0.0039(15)
C30 0.016(2) 0.0184(17) 0.0206(19) -0.0009(14) -0.0004(16) 0.0006(14)
C31 0.0131(18) 0.0177(17) 0.0140(17) 0.0014(13) 0.0013(14) 0.0017(14)
C32 0.015(2) 0.0164(17) 0.0169(19) 0.0006(14) 0.0057(16) -0.0006(14)
C33 0.016(2) 0.0158(16) 0.0176(18) 0.0031(13) 0.0030(16) 0.0031(13)
C34 0.0133(18) 0.0158(16) 0.0180(18) 0.0007(13) 0.0029(15) -0.0029(14)
C35 0.0120(18) 0.0195(18) 0.023(2) 0.0003(14) -0.0029(16) -0.0007(14)
C36 0.0126(19) 0.0176(17) 0.022(2) 0.0020(14) -0.0014(15) 0.0038(14)
C37 0.019(2) 0.034(2) 0.029(2) -0.0026(17) -0.0018(18) 0.0121(17)
C38 0.028(2) 0.050(3) 0.049(3) 0.015(2) 0.004(2) 0.020(2)
C39 0.025(2) 0.046(3) 0.049(3) 0.007(2) 0.008(2) 0.020(2)
C40 0.029(2) 0.051(3) 0.061(3) 0.003(2) -0.004(2) 0.019(2)
C38A 0.028(3) 0.051(3) 0.054(3) 0.010(3) 0.000(3) 0.020(3)
C39A 0.027(3) 0.048(3) 0.050(3) 0.010(3) 0.005(2) 0.019(2)
C40A 0.025(3) 0.048(3) 0.056(3) 0.006(3) 0.003(3) 0.019(2)
C41 0.029(2) 0.0170(18) 0.028(2) 0.0019(15) -0.0019(18) -0.0051(16)
C42 0.033(2) 0.0232(19) 0.034(2) -0.0063(16) 0.016(2) -0.0049(17)
C43 0.025(2) 0.0189(18) 0.038(2) -0.0054(16) -0.0116(19) -0.0004(16)
C44 0.0085(18) 0.0186(17) 0.027(2) 0.0053(14) 0.0016(15) 0.0082(13)
C45 0.0113(19) 0.0166(16) 0.022(2) 0.0029(14) 0.0034(16) 0.0005(14)
C46 0.0142(18) 0.0215(17) 0.0178(18) -0.0022(14) 0.0022(15) -0.0014(14)
C47 0.0106(17) 0.0182(16) 0.0198(18) -0.0047(13) 0.0021(15) -0.0002(13)
C48 0.0124(18) 0.0160(16) 0.0181(18) -0.0018(13) 0.0022(15) -0.0009(13)
C49 0.0142(19) 0.0179(17) 0.028(2) -0.0064(15) 0.0009(16) 0.0018(14)
C50 0.0145(18) 0.0168(17) 0.025(2) 0.0007(14) 0.0013(16) 0.0004(14)
C51 0.0121(18) 0.0174(16) 0.0209(19) -0.0003(13) 0.0031(15) -0.0004(13)

loop_
_atom_type_symbol
_atom_type_description
_atom_type_scat_dispersion_real
_atom_type_scat_dispersion_imag
_atom_type_scat_source
C C 0.0181 0.0091 'International Tables Vol C Tables 4.2.6.8 and 6.1.1.4'
H H 0.0000 0.0000 'International Tables Vol C Tables 4.2.6.8 and 6.1.1.4'
N N 0.0311 0.0180 'International Tables Vol C Tables 4.2.6.8 and 6.1.1.4'
O O 0.0492 0.0322 'International Tables Vol C Tables 4.2.6.8 and 6.1.1.4'
Zn Zn -1.5491 0.6778 'International Tables Vol C Tables 4.2.6.8 and 6.1.1.4'

loop_
_geom_angle_atom_site_label_1
_geom_angle_atom_site_label_2
_geom_angle_atom_site_label_3
_geom_angle
_geom_angle_site_symmetry_1
_geom_angle_site_symmetry_3
O1 Zn1 O5 151.33(12) . .
O1 Zn1 O3 95.32(11) . 1_455
O5 Zn1 O3 89.10(11) . 1_455
O1 Zn1 N1 94.92(12) . .
O5 Zn1 N1 113.32(11) . .
O3 Zn1 N1 91.44(11) 1_455 .
O1 Zn1 N2 93.80(12) . .
O5 Zn1 N2 88.42(12) . .
O3 Zn1 N2 165.29(11) 1_455 .
N1 Zn1 N2 76.28(12) . .
O1 Zn1 O2 57.06(11) . .
O5 Zn1 O2 94.35(11) . .
O3 Zn1 O2 103.59(10) 1_455 .
N1 Zn1 O2 148.82(10) . .
N2 Zn1 O2 91.05(11) . .
O1 Zn1 C19 28.63(13) . .
O5 Zn1 C19 122.79(12) . .
O3 Zn1 C19 101.46(11) 1_455 .
N1 Zn1 C19 122.26(12) . .
N2 Zn1 C19 92.05(12) . .
O2 Zn1 C19 28.45(11) . .
O10 Zn2 O9 89.65(11) . 1_655
O10 Zn2 O7 157.61(11) . .
O9 Zn2 O7 94.79(11) 1_655 .
O10 Zn2 N4 109.52(12) . .
O9 Zn2 N4 91.94(11) 1_655 .
O7 Zn2 N4 92.28(11) . .
O10 Zn2 N3 88.43(12) . .
O9 Zn2 N3 166.24(10) 1_655 .
O7 Zn2 N3 92.15(11) . .
N4 Zn2 N3 75.90(12) . .
O10 Zn2 O6 98.37(11) . .
O9 Zn2 O6 102.48(10) 1_655 .
O7 Zn2 O6 59.24(10) . .
N4 Zn2 O6 148.67(10) . .
N3 Zn2 O6 91.29(11) . .
O10 Zn2 C44 127.90(13) . .
O9 Zn2 C44 100.41(11) 1_655 .
O7 Zn2 C44 29.72(12) . .
N4 Zn2 C44 120.89(12) . .
N3 Zn2 C44 91.50(11) . .
O6 Zn2 C44 29.53(11) . .
C19 O1 Zn1 101.1(2) . .
C19 O2 Zn1 80.4(2) . .
C26 O3 Zn1 131.4(3) . 1_655
Zn1 O5 H5A 109(3) . .
Zn1 O5 H5B 103(3) . .
H5A O5 H5B 109(3) . .
C44 O6 Zn2 84.4(2) . .
C44 O7 Zn2 95.0(2) . .
C51 O9 Zn2 130.5(3) . 1_455
Zn2 O10 H10A 126(3) . .
Zn2 O10 H10B 99(3) . .
H10A O10 H10B 114(3) . .
H11A O11 H11B 104(3) . .
H12D O12 H12E 111(4) . .
H13D O13 H13E 112(3) . .
H14D O14 H14E 102(3) . .
H15A O15 H15B 100(3) . .
H16D O16 H16E 104(3) . .
H17D O17 H17E 105(3) . .
C1 N1 C5 118.6(3) . .
C1 N1 Zn1 123.6(2) . .
C5 N1 Zn1 117.6(3) . .
C10 N2 C6 118.3(3) . .
C10 N2 Zn1 125.3(2) . .
C6 N2 Zn1 116.2(3) . .
C27 N3 C31 118.3(3) . .
C27 N3 Zn2 125.7(2) . .
C31 N3 Zn2 115.8(3) . .
C32 N4 C36 118.8(3) . .
C32 N4 Zn2 118.0(3) . .
C36 N4 Zn2 122.9(2) . .
N1 C1 C2 122.3(3) . .
N1 C1 H1 118.8 . .
C2 C1 H1 118.8 . .
C1 C2 C3 121.0(4) . .
C1 C2 H2 119.5 . .
C3 C2 H2 119.5 . .
C41 C01D C34 110.9(3) . .
C41 C01D C43 107.9(3) . .
C34 C01D C43 111.7(3) . .
C41 C01D C42 110.2(3) . .
C34 C01D C42 107.9(3) . .
C43 C01D C42 108.3(4) . .
C2 C3 C4 116.0(3) . .
C2 C3 C11 122.9(4) . .
C4 C3 C11 121.0(3) . .
C5 C4 C3 120.3(3) . .
C5 C4 H4 119.9 . .
C3 C4 H4 119.9 . .
N1 C5 C4 121.8(4) . .
N1 C5 C6 115.0(3) . .
C4 C5 C6 123.2(3) . .
N2 C6 C7 121.4(4) . .
N2 C6 C5 114.8(3) . .
C7 C6 C5 123.7(3) . .
C6 C7 C8 120.6(3) . .
C6 C7 H7 119.7 . .
C8 C7 H7 119.7 . .
C7 C8 C9 116.5(4) . .
C7 C8 C15 123.0(3) . .
C9 C8 C15 120.6(4) . .
C10 C9 C8 119.8(4) . .
C10 C9 H9 120.1 . .
C8 C9 H9 120.1 . .
N2 C10 C9 123.3(3) . .
N2 C10 H10 118.4 . .
C9 C10 H10 118.4 . .
C14 C11 C3 110.6(3) . .
C14 C11 C12 109.3(3) . .
C3 C11 C12 107.5(3) . .
C14 C11 C13 109.0(3) . .
C3 C11 C13 111.9(3) . .
C12 C11 C13 108.5(3) . .
C11 C12 H12A 109.5 . .
C11 C12 H12B 109.5 . .
H12A C12 H12B 109.5 . .
C11 C12 H12C 109.5 . .
H12A C12 H12C 109.5 . .
H12B C12 H12C 109.5 . .
C11 C13 H13A 109.5 . .
C11 C13 H13B 109.5 . .
H13A C13 H13B 109.5 . .
C11 C13 H13C 109.5 . .
H13A C13 H13C 109.5 . .
H13B C13 H13C 109.5 . .
C11 C14 H14A 109.5 . .
C11 C14 H14B 109.5 . .
H14A C14 H14B 109.5 . .
C11 C14 H14C 109.5 . .
H14A C14 H14C 109.5 . .
H14B C14 H14C 109.5 . .
C16 C15 C8 113.0(4) . .
C16 C15 C18 108.9(4) . .
C8 C15 C18 108.8(3) . .
C16 C15 C17 109.2(4) . .
C8 C15 C17 108.7(3) . .
C18 C15 C17 108.2(4) . .
C15 C16 H16A 109.5 . .
C15 C16 H16B 109.5 . .
H16A C16 H16B 109.5 . .
C15 C16 H16C 109.5 . .
H16A C16 H16C 109.5 . .
H16B C16 H16C 109.5 . .
C15 C17 H17A 109.5 . .
C15 C17 H17B 109.5 . .
H17A C17 H17B 109.5 . .
C15 C17 H17C 109.5 . .
H17A C17 H17C 109.5 . .
H17B C17 H17C 109.5 . .
C15 C18 H18A 109.5 . .
C15 C18 H18B 109.5 . .
H18A C18 H18B 109.5 . .
C15 C18 H18C 109.5 . .
H18A C18 H18C 109.5 . .
H18B C18 H18C 109.5 . .
O2 C19 O1 121.4(3) . .
O2 C19 C20 122.2(3) . .
O1 C19 C20 116.5(3) . .
O2 C19 Zn1 71.2(2) . .
O1 C19 Zn1 50.25(18) . .
C20 C19 Zn1 166.7(3) . .
C25 C20 C19 114.6(3) . .
C25 C20 C21 110.4(3) . .
C19 C20 C21 109.6(3) . .
C25 C20 H20 107.3 . .
C19 C20 H20 107.3 . .
C21 C20 H20 107.3 . .
C22 C21 C20 112.1(3) . .
C22 C21 H21A 109.2 . .
C20 C21 H21A 109.2 . .
C22 C21 H21B 109.2 . .
C20 C21 H21B 109.2 . .
H21A C21 H21B 107.9 . .
C21 C22 C23 110.6(3) . .
C21 C22 H22A 109.5 . .
C23 C22 H22A 109.5 . .
C21 C22 H22B 109.5 . .
C23 C22 H22B 109.5 . .
H22A C22 H22B 108.1 . .
C26 C23 C24 113.5(3) . .
C26 C23 C22 111.3(3) . .
C24 C23 C22 110.6(3) . .
C26 C23 H23 107.0 . .
C24 C23 H23 107.0 . .
C22 C23 H23 107.0 . .
C23 C24 C25 111.0(3) . .
C23 C24 H24A 109.4 . .
C25 C24 H24A 109.4 . .
C23 C24 H24B 109.4 . .
C25 C24 H24B 109.4 . .
H24A C24 H24B 108.0 . .
C20 C25 C24 112.7(3) . .
C20 C25 H25A 109.0 . .
C24 C25 H25A 109.0 . .
C20 C25 H25B 109.0 . .
C24 C25 H25B 109.0 . .
H25A C25 H25B 107.8 . .
O4 C26 O3 124.0(4) . .
O4 C26 C23 119.8(3) . .
O3 C26 C23 116.2(3) . .
N3 C27 C28 123.2(3) . .
N3 C27 H27 118.4 . .
C28 C27 H27 118.4 . .
C27 C28 C29 119.3(4) . .
C27 C28 H28 120.4 . .
C29 C28 H28 120.4 . .
C30 C29 C28 117.2(4) . .
C30 C29 C37 121.1(3) . .
C28 C29 C37 121.7(4) . .
C31 C30 C29 120.3(3) . .
C31 C30 H30 119.8 . .
C29 C30 H30 119.8 . .
N3 C31 C30 121.7(4) . .
N3 C31 C32 114.9(3) . .
C30 C31 C32 123.3(3) . .
N4 C32 C33 121.3(4) . .
N4 C32 C31 115.3(3) . .
C33 C32 C31 123.4(4) . .
C32 C33 C34 120.5(3) . .
C32 C33 H33 119.8 . .
C34 C33 H33 119.8 . .
C35 C34 C33 116.8(3) . .
C35 C34 C01D 122.7(4) . .
C33 C34 C01D 120.4(3) . .
C34 C35 C36 120.3(4) . .
C34 C35 H35 119.9 . .
C36 C35 H35 119.9 . .
N4 C36 C35 122.2(3) . .
N4 C36 H36 118.9 . .
C35 C36 H36 118.9 . .
C39A C37 C29 115.6(7) . .
C40 C37 C29 113.9(4) . .
C39A C37 C38A 107.4(9) . .
C29 C37 C38A 108.2(6) . .
C40 C37 C39 112.0(5) . .
C29 C37 C39 108.4(4) . .
C40 C37 C38 108.3(5) . .
C29 C37 C38 108.7(4) . .
C39 C37 C38 105.3(5) . .
C39A C37 C40A 112.7(9) . .
C29 C37 C40A 106.4(6) . .
C38A C37 C40A 106.1(10) . .
C37 C38 H38A 109.5 . .
C37 C38 H38B 109.5 . .
H38A C38 H38B 109.5 . .
C37 C38 H38C 109.5 . .
H38A C38 H38C 109.5 . .
H38B C38 H38C 109.5 . .
C37 C39 H39A 109.5 . .
C37 C39 H39B 109.5 . .
H39A C39 H39B 109.5 . .
C37 C39 H39C 109.5 . .
H39A C39 H39C 109.5 . .
H39B C39 H39C 109.5 . .
C37 C40 H40A 109.5 . .
C37 C40 H40B 109.5 . .
H40A C40 H40B 109.5 . .
C37 C40 H40C 109.5 . .
H40A C40 H40C 109.5 . .
H40B C40 H40C 109.5 . .
C37 C38A H38D 109.5 . .
C37 C38A H38E 109.5 . .
H38D C38A H38E 109.5 . .
C37 C38A H38F 109.5 . .
H38D C38A H38F 109.5 . .
H38E C38A H38F 109.5 . .
C37 C39A H39D 109.5 . .
C37 C39A H39E 109.5 . .
H39D C39A H39E 109.5 . .
C37 C39A H39F 109.5 . .
H39D C39A H39F 109.5 . .
H39E C39A H39F 109.5 . .
C37 C40A H40D 109.5 . .
C37 C40A H40E 109.5 . .
H40D C40A H40E 109.5 . .
C37 C40A H40F 109.5 . .
H40D C40A H40F 109.5 . .
H40E C40A H40F 109.5 . .
C01D C41 H41A 109.5 . .
C01D C41 H41B 109.5 . .
H41A C41 H41B 109.5 . .
C01D C41 H41C 109.5 . .
H41A C41 H41C 109.5 . .
H41B C41 H41C 109.5 . .
C01D C42 H42A 109.5 . .
C01D C42 H42B 109.5 . .
H42A C42 H42B 109.5 . .
C01D C42 H42C 109.5 . .
H42A C42 H42C 109.5 . .
H42B C42 H42C 109.5 . .
C01D C43 H43A 109.5 . .
C01D C43 H43B 109.5 . .
H43A C43 H43B 109.5 . .
C01D C43 H43C 109.5 . .
H43A C43 H43C 109.5 . .
H43B C43 H43C 109.5 . .
O6 C44 O7 121.3(3) . .
O6 C44 C45 121.9(3) . .
O7 C44 C45 116.8(3) . .
O6 C44 Zn2 66.1(2) . .
O7 C44 Zn2 55.25(18) . .
C45 C44 Zn2 172.1(3) . .
C44 C45 C50 114.6(3) . .
C44 C45 C46 110.4(3) . .
C50 C45 C46 110.2(3) . .
C44 C45 H45 107.1 . .
C50 C45 H45 107.1 . .
C46 C45 H45 107.1 . .
C47 C46 C45 111.7(3) . .
C47 C46 H46A 109.3 . .
C45 C46 H46A 109.3 . .
C47 C46 H46B 109.3 . .
C45 C46 H46B 109.3 . .
H46A C46 H46B 107.9 . .
C46 C47 C48 110.6(3) . .
C46 C47 H47A 109.5 . .
C48 C47 H47A 109.5 . .
C46 C47 H47B 109.5 . .
C48 C47 H47B 109.5 . .
H47A C47 H47B 108.1 . .
C51 C48 C49 113.8(3) . .
C51 C48 C47 111.7(3) . .
C49 C48 C47 109.9(3) . .
C51 C48 H48 107.0 . .
C49 C48 H48 107.0 . .
C47 C48 H48 107.0 . .
C50 C49 C48 110.9(3) . .
C50 C49 H49A 109.5 . .
C48 C49 H49A 109.5 . .
C50 C49 H49B 109.5 . .
C48 C49 H49B 109.5 . .
H49A C49 H49B 108.1 . .
C49 C50 C45 112.4(3) . .
C49 C50 H50A 109.1 . .
C45 C50 H50A 109.1 . .
C49 C50 H50B 109.1 . .
C45 C50 H50B 109.1 . .
H50A C50 H50B 107.9 . .
O9 C51 O8 124.9(4) . .
O9 C51 C48 116.5(3) . .
O8 C51 C48 118.6(3) . .

loop_
_geom_bond_atom_site_label_1
_geom_bond_atom_site_label_2
_geom_bond_distance
_geom_bond_site_symmetry_2
Zn1 O1 2.031(3) .
Zn1 O5 2.057(3) .
Zn1 O3 2.070(3) 1_455
Zn1 N1 2.111(3) .
Zn1 N2 2.151(3) .
Zn1 O2 2.488(3) .
Zn1 C19 2.592(4) .
Zn2 O10 2.040(3) .
Zn2 O9 2.087(3) 1_655
Zn2 O7 2.096(3) .
Zn2 N4 2.115(3) .
Zn2 N3 2.173(3) .
Zn2 O6 2.334(3) .
Zn2 C44 2.542(4) .
O1 C19 1.266(5) .
O2 C19 1.252(5) .
O3 C26 1.261(4) .
O3 Zn1 2.070(3) 1_655
O4 C26 1.256(5) .
O5 H5A 0.84(2) .
O5 H5B 0.83(2) .
O6 C44 1.259(5) .
O7 C44 1.265(5) .
O8 C51 1.261(5) .
O9 C51 1.256(4) .
O9 Zn2 2.087(3) 1_455
O10 H10A 0.83(2) .
O10 H10B 0.83(2) .
O11 H11A 0.88(2) .
O11 H11B 0.85(2) .
O12 H12D 0.84(2) .
O12 H12E 0.85(2) .
O13 H13D 0.87(2) .
O13 H13E 0.87(2) .
O14 H14D 0.92(2) .
O14 H14E 0.88(2) .
O15 H15A 0.90(2) .
O15 H15B 0.89(2) .
O16 H16D 0.88(2) .
O16 H16E 0.88(2) .
O17 H17D 0.89(2) .
O17 H17E 0.86(2) .
N1 C1 1.335(5) .
N1 C5 1.343(5) .
N2 C10 1.336(5) .
N2 C6 1.347(5) .
N3 C27 1.333(5) .
N3 C31 1.348(5) .
N4 C32 1.339(5) .
N4 C36 1.341(5) .
C1 C2 1.372(5) .
C1 H1 0.9500 .
C2 C3 1.386(5) .
C2 H2 0.9500 .
C01D C41 1.529(5) .
C01D C34 1.531(5) .
C01D C43 1.534(6) .
C01D C42 1.542(5) .
C3 C4 1.408(5) .
C3 C11 1.527(5) .
C4 C5 1.383(5) .
C4 H4 0.9500 .
C5 C6 1.499(6) .
C6 C7 1.391(5) .
C7 C8 1.396(6) .
C7 H7 0.9500 .
C8 C9 1.399(5) .
C8 C15 1.523(5) .
C9 C10 1.375(6) .
C9 H9 0.9500 .
C10 H10 0.9500 .
C11 C14 1.526(5) .
C11 C12 1.535(5) .
C11 C13 1.537(6) .
C12 H12A 0.9800 .
C12 H12B 0.9800 .
C12 H12C 0.9800 .
C13 H13A 0.9800 .
C13 H13B 0.9800 .
C13 H13C 0.9800 .
C14 H14A 0.9800 .
C14 H14B 0.9800 .
C14 H14C 0.9800 .
C15 C16 1.514(6) .
C15 C18 1.533(6) .
C15 C17 1.550(6) .
C16 H16A 0.9800 .
C16 H16B 0.9800 .
C16 H16C 0.9800 .
C17 H17A 0.9800 .
C17 H17B 0.9800 .
C17 H17C 0.9800 .
C18 H18A 0.9800 .
C18 H18B 0.9800 .
C18 H18C 0.9800 .
C19 C20 1.535(5) .
C20 C25 1.519(5) .
C20 C21 1.543(5) .
C20 H20 1.0000 .
C21 C22 1.527(5) .
C21 H21A 0.9900 .
C21 H21B 0.9900 .
C22 C23 1.532(5) .
C22 H22A 0.9900 .
C22 H22B 0.9900 .
C23 C26 1.523(5) .
C23 C24 1.528(5) .
C23 H23 1.0000 .
C24 C25 1.538(5) .
C24 H24A 0.9900 .
C24 H24B 0.9900 .
C25 H25A 0.9900 .
C25 H25B 0.9900 .
C27 C28 1.381(6) .
C27 H27 0.9500 .
C28 C29 1.393(5) .
C28 H28 0.9500 .
C29 C30 1.393(6) .
C29 C37 1.537(6) .
C30 C31 1.383(5) .
C30 H30 0.9500 .
C31 C32 1.497(6) .
C32 C33 1.392(5) .
C33 C34 1.394(5) .
C33 H33 0.9500 .
C34 C35 1.382(5) .
C35 C36 1.385(5) .
C35 H35 0.9500 .
C36 H36 0.9500 .
C37 C39A 1.481(13) .
C37 C40 1.489(8) .
C37 C38A 1.539(14) .
C37 C39 1.541(7) .
C37 C38 1.570(8) .
C37 C40A 1.572(14) .
C38 H38A 0.9800 .
C38 H38B 0.9800 .
C38 H38C 0.9800 .
C39 H39A 0.9800 .
C39 H39B 0.9800 .
C39 H39C 0.9800 .
C40 H40A 0.9800 .
C40 H40B 0.9800 .
C40 H40C 0.9800 .
C38A H38D 0.9800 .
C38A H38E 0.9800 .
C38A H38F 0.9800 .
C39A H39D 0.9800 .
C39A H39E 0.9800 .
C39A H39F 0.9800 .
C40A H40D 0.9800 .
C40A H40E 0.9800 .
C40A H40F 0.9800 .
C41 H41A 0.9800 .
C41 H41B 0.9800 .
C41 H41C 0.9800 .
C42 H42A 0.9800 .
C42 H42B 0.9800 .
C42 H42C 0.9800 .
C43 H43A 0.9800 .
C43 H43B 0.9800 .
C43 H43C 0.9800 .
C44 C45 1.529(5) .
C45 C50 1.535(5) .
C45 C46 1.542(5) .
C45 H45 1.0000 .
C46 C47 1.532(5) .
C46 H46A 0.9900 .
C46 H46B 0.9900 .
C47 C48 1.537(5) .
C47 H47A 0.9900 .
C47 H47B 0.9900 .
C48 C51 1.528(5) .
C48 C49 1.536(4) .
C48 H48 1.0000 .
C49 C50 1.532(5) .
C49 H49A 0.9900 .
C49 H49B 0.9900 .
C50 H50A 0.9900 .
C50 H50B 0.9900 .

loop_
_geom_hbond_atom_site_label_D
_geom_hbond_atom_site_label_H
_geom_hbond_atom_site_label_A
_geom_hbond_distance_DH
_geom_hbond_distance_HA
_geom_hbond_distance_DA
_geom_hbond_angle_DHA
_geom_hbond_site_symmetry_A
O5 H5A O12 0.84(2) 1.94(3) 2.732(4) 156(4) .
O5 H5B O4 0.83(2) 1.84(3) 2.645(4) 162(5) 1_455
O10 H10A O11 0.83(2) 1.85(2) 2.676(4) 171(5) .
O10 H10B O8 0.83(2) 1.85(2) 2.673(4) 168(5) 1_655
O11 H11A O4 0.88(2) 1.92(2) 2.765(4) 162(4) .
O11 H11B O13 0.85(2) 1.97(3) 2.751(5) 151(5) .
O12 H12D O13 0.84(2) 1.93(3) 2.709(5) 153(5) .
O12 H12E O8 0.85(2) 1.88(3) 2.706(4) 165(6) .
O13 H13D O16 0.87(2) 1.90(2) 2.737(5) 162(5) .
O13 H13E O14 0.87(2) 1.85(2) 2.713(5) 171(5) .
O14 H14D O15 0.92(2) 1.90(3) 2.818(5) 171(5) .
O14 H14E O6 0.88(2) 1.90(3) 2.763(4) 168(4) .
O15 H15A O8 0.90(2) 2.05(3) 2.939(5) 167(5) 1_655
O15 H15B O17 0.89(2) 2.00(3) 2.844(4) 156(5) .
O16 H16D O2 0.88(2) 1.87(3) 2.748(4) 175(5) .
O16 H16E O17 0.88(2) 2.08(3) 2.905(5) 156(4) 1_455
O17 H17D O12 0.89(2) 2.04(3) 2.901(5) 161(5) 1_655
O17 H17E O4 0.86(2) 2.06(3) 2.909(5) 170(6) .

loop_
_geom_torsion_atom_site_label_1
_geom_torsion_atom_site_label_2
_geom_torsion_atom_site_label_3
_geom_torsion_atom_site_label_4
_geom_torsion
_geom_torsion_site_symmetry_1
C5 N1 C1 C2 0.0(5) .
Zn1 N1 C1 C2 -175.6(3) .
N1 C1 C2 C3 -1.7(6) .
C1 C2 C3 C4 1.2(5) .
C1 C2 C3 C11 178.0(3) .
C2 C3 C4 C5 1.0(5) .
C11 C3 C4 C5 -175.9(3) .
C1 N1 C5 C4 2.3(5) .
Zn1 N1 C5 C4 178.1(3) .
C1 N1 C5 C6 -173.6(3) .
Zn1 N1 C5 C6 2.2(4) .
C3 C4 C5 N1 -2.8(5) .
C3 C4 C5 C6 172.7(3) .
C10 N2 C6 C7 1.5(5) .
Zn1 N2 C6 C7 -172.9(3) .
C10 N2 C6 C5 178.5(3) .
Zn1 N2 C6 C5 4.1(4) .
N1 C5 C6 N2 -4.2(5) .
C4 C5 C6 N2 -179.9(3) .
N1 C5 C6 C7 172.8(3) .
C4 C5 C6 C7 -3.0(6) .
N2 C6 C7 C8 0.3(5) .
C5 C6 C7 C8 -176.5(3) .
C6 C7 C8 C9 -1.8(5) .
C6 C7 C8 C15 178.0(3) .
C7 C8 C9 C10 1.6(6) .
C15 C8 C9 C10 -178.2(4) .
C6 N2 C10 C9 -1.8(6) .
Zn1 N2 C10 C9 172.2(3) .
C8 C9 C10 N2 0.2(6) .
C2 C3 C11 C14 132.8(4) .
C4 C3 C11 C14 -50.6(5) .
C2 C3 C11 C12 -108.0(4) .
C4 C3 C11 C12 68.7(4) .
C2 C3 C11 C13 11.0(5) .
C4 C3 C11 C13 -172.3(3) .
C7 C8 C15 C16 -5.9(6) .
C9 C8 C15 C16 173.9(4) .
C7 C8 C15 C18 -127.0(4) .
C9 C8 C15 C18 52.8(5) .
C7 C8 C15 C17 115.4(4) .
C9 C8 C15 C17 -64.8(5) .
Zn1 O2 C19 O1 -2.3(3) .
Zn1 O2 C19 C20 178.9(3) .
Zn1 O1 C19 O2 2.9(4) .
Zn1 O1 C19 C20 -178.3(3) .
O2 C19 C20 C25 -7.0(5) .
O1 C19 C20 C25 174.2(3) .
Zn1 C19 C20 C25 168.5(10) .
O2 C19 C20 C21 -131.7(4) .
O1 C19 C20 C21 49.5(5) .
Zn1 C19 C20 C21 43.8(13) .
C25 C20 C21 C22 -54.3(4) .
C19 C20 C21 C22 72.8(4) .
C20 C21 C22 C23 56.6(4) .
C21 C22 C23 C26 175.7(3) .
C21 C22 C23 C24 -57.1(4) .
C26 C23 C24 C25 -178.1(3) .
C22 C23 C24 C25 55.9(4) .
C19 C20 C25 C24 -71.1(4) .
C21 C20 C25 C24 53.3(4) .
C23 C24 C25 C20 -54.9(4) .
Zn1 O3 C26 O4 7.4(5) 1_655
Zn1 O3 C26 C23 -170.6(2) 1_655
C24 C23 C26 O4 -5.2(5) .
C22 C23 C26 O4 120.4(4) .
C24 C23 C26 O3 172.9(3) .
C22 C23 C26 O3 -61.5(4) .
C31 N3 C27 C28 -1.3(5) .
Zn2 N3 C27 C28 173.6(3) .
N3 C27 C28 C29 0.8(6) .
C27 C28 C29 C30 0.4(6) .
C27 C28 C29 C37 -178.1(4) .
C28 C29 C30 C31 -0.9(6) .
C37 C29 C30 C31 177.6(4) .
C27 N3 C31 C30 0.7(5) .
Zn2 N3 C31 C30 -174.6(3) .
C27 N3 C31 C32 177.7(3) .
Zn2 N3 C31 C32 2.3(4) .
C29 C30 C31 N3 0.4(6) .
C29 C30 C31 C32 -176.3(3) .
C36 N4 C32 C33 3.9(5) .
Zn2 N4 C32 C33 177.8(3) .
C36 N4 C32 C31 -173.7(3) .
Zn2 N4 C32 C31 0.2(4) .
N3 C31 C32 N4 -1.7(5) .
C30 C31 C32 N4 175.2(3) .
N3 C31 C32 C33 -179.1(3) .
C30 C31 C32 C33 -2.3(6) .
N4 C32 C33 C34 -4.5(5) .
C31 C32 C33 C34 172.8(3) .
C32 C33 C34 C35 1.7(5) .
C32 C33 C34 C01D -174.9(3) .
C41 C01D C34 C35 132.8(4) .
C43 C01D C34 C35 12.5(5) .
C42 C01D C34 C35 -106.4(4) .
C41 C01D C34 C33 -50.8(5) .
C43 C01D C34 C33 -171.1(3) .
C42 C01D C34 C33 70.0(4) .
C33 C34 C35 C36 1.4(5) .
C01D C34 C35 C36 178.0(3) .
C32 N4 C36 C35 -0.6(5) .
Zn2 N4 C36 C35 -174.2(3) .
C34 C35 C36 N4 -2.1(6) .
C30 C29 C37 C39A -8.1(9) .
C28 C29 C37 C39A 170.2(8) .
C30 C29 C37 C40 178.4(5) .
C28 C29 C37 C40 -3.2(6) .
C30 C29 C37 C38A 112.3(8) .
C28 C29 C37 C38A -69.3(9) .
C30 C29 C37 C39 -56.3(6) .
C28 C29 C37 C39 122.1(5) .
C30 C29 C37 C38 57.6(6) .
C28 C29 C37 C38 -124.0(5) .
C30 C29 C37 C40A -134.1(8) .
C28 C29 C37 C40A 44.3(9) .
Zn2 O6 C44 O7 -1.6(3) .
Zn2 O6 C44 C45 179.8(3) .
Zn2 O7 C44 O6 1.8(4) .
Zn2 O7 C44 C45 -179.6(3) .
O6 C44 C45 C50 -8.7(5) .
O7 C44 C45 C50 172.7(3) .
O6 C44 C45 C46 -133.8(4) .
O7 C44 C45 C46 47.6(5) .
C44 C45 C46 C47 73.1(4) .
C50 C45 C46 C47 -54.4(4) .
C45 C46 C47 C48 57.4(4) .
C46 C47 C48 C51 174.5(3) .
C46 C47 C48 C49 -58.2(4) .
C51 C48 C49 C50 -176.6(3) .
C47 C48 C49 C50 57.3(4) .
C48 C49 C50 C45 -55.9(4) .
C44 C45 C50 C49 -71.4(4) .
C46 C45 C50 C49 53.7(4) .
Zn2 O9 C51 O8 5.4(5) 1_455
Zn2 O9 C51 C48 -172.9(2) 1_455
C49 C48 C51 O9 175.4(3) .
C47 C48 C51 O9 -59.5(4) .
C49 C48 C51 O8 -3.0(5) .
C47 C48 C51 O8 122.1(3) .
